data_4109838
loop_
_publ_author_name
'Ting Cai'
'Liaosa Xu'
'Harry W. Gibson'
'Harry C. Dorn'
'Christopher J. Chancellor'
'Marilyn M. Olmstead'
'Alan L. Balch'

_publ_section_title
;
 Sc3N@C78: Encapsulated Cluster Regiocontrol of Adduct Docking on an
 Ellipsoidal Metallofullerene Sphere
;
_journal_name_full 'Journal of the American Chemical Society'
_journal_page_first 10795
_journal_page_last 10800
_journal_paper_doi 10.1021/ja072345o
_journal_volume 129
_journal_year 2007
_chemical_formula_moiety 'C99 H19 N2 Sc3, 2.5(C6 H6)'
_chemical_formula_sum 'C114 H34 N2 Sc3'
_chemical_formula_weight 1566.31
_chemical_name_common
;
Sc3N@C78[D3h(78:5)](CH2N(C(C6H5)3)CH2) 
;
_chemical_name_systematic
; 
 ? 
;
_space_group_IT_number 2
_symmetry_cell_setting triclinic
_symmetry_space_group_name_Hall '-P 1'
_symmetry_space_group_name_H-M 'P -1'
_atom_sites_solution_hydrogens geom
_atom_sites_solution_primary direct
_atom_sites_solution_secondary difmap
_audit_creation_method SHELXL-97
_cell_angle_alpha 75.545(2)
_cell_angle_beta 76.371(2)
_cell_angle_gamma 77.167(2)
_cell_formula_units_Z 2
_cell_length_a 10.923(2)
_cell_length_b 16.311(3)
_cell_length_c 18.734(3)
_cell_measurement_reflns_used 5532
_cell_measurement_temperature 90(2)
_cell_measurement_theta_max 43.877
_cell_measurement_theta_min 5.690
_cell_volume 3093.4(9)
_computing_cell_refinement 'SAINT v. 7.23A'
_computing_data_collection 'Apex 2'
_computing_data_reduction SAINT
_computing_molecular_graphics 'XP, SHELXTL 5.1(Sheldrick, 1994), ORTEP-3 for Windows(Farrugia, 1997)'
_computing_publication_material SHELXL97
_computing_structure_refinement 'SHELXL97 (Sheldrick, 1997)'
_computing_structure_solution 'SHELXS-97 (Sheldrick, 1990)'
_diffrn_ambient_temperature 90(2)
_diffrn_detector_area_resol_mean 8.3
_diffrn_measured_fraction_theta_full 0.951
_diffrn_measured_fraction_theta_max 0.951
_diffrn_measurement_device_type 'Bruker ApexII'
_diffrn_measurement_method \w
_diffrn_radiation_monochromator graphite
_diffrn_radiation_source 'fine-focus sealed tube'
_diffrn_radiation_type MoK\a
_diffrn_radiation_wavelength 0.71073
_diffrn_reflns_av_R_equivalents 0.0000
_diffrn_reflns_av_sigmaI/netI 0.2735
_diffrn_reflns_limit_h_max 16
_diffrn_reflns_limit_h_min -16
_diffrn_reflns_limit_k_max 25
_diffrn_reflns_limit_k_min -24
_diffrn_reflns_limit_l_max 28
_diffrn_reflns_limit_l_min 0
_diffrn_reflns_number 25065
_diffrn_reflns_theta_full 33.23
_diffrn_reflns_theta_max 33.23
_diffrn_reflns_theta_min 2.82
_diffrn_standards_number 0
_exptl_absorpt_coefficient_mu 0.391
_exptl_absorpt_correction_T_max 0.9807
_exptl_absorpt_correction_T_min 0.9017
_exptl_absorpt_correction_type multi-scan
_exptl_absorpt_process_details 'SADABS 2.10 (Sheldrick, 2004)'
_exptl_crystal_colour black
_exptl_crystal_density_diffrn 1.682
_exptl_crystal_description needle
_exptl_crystal_F_000 1590
_exptl_crystal_size_max 0.27
_exptl_crystal_size_mid 0.05
_exptl_crystal_size_min 0.05
_refine_diff_density_max 0.995
_refine_diff_density_min -0.781
_refine_diff_density_rms 0.106
_refine_ls_extinction_method none
_refine_ls_goodness_of_fit_ref 0.816
_refine_ls_hydrogen_treatment constr
_refine_ls_matrix_type full
_refine_ls_number_parameters 1043
_refine_ls_number_reflns 25065
_refine_ls_number_restraints 0
_refine_ls_restrained_S_all 0.816
_refine_ls_R_factor_all 0.1802
_refine_ls_R_factor_gt 0.0679
_refine_ls_shift/su_max 0.000
_refine_ls_shift/su_mean 0.000
_refine_ls_structure_factor_coef Fsqd
_refine_ls_weighting_details 'calc w=1/[\s^2^(Fo^2^)+(0.0466P)^2^] where P=(Fo^2^+2Fc^2^)/3'
_refine_ls_weighting_scheme calc
_refine_ls_wR_factor_gt 0.1222
_refine_ls_wR_factor_ref 0.1469
_reflns_number_gt 9806
_reflns_number_total 25065
_reflns_threshold_expression I>2\s(I)
_cod_data_source_file ja072345osi20070403_053551.cif
_cod_data_source_block cjc122
_cod_database_code 4109838

loop_
_symmetry_equiv_pos_as_xyz
'x, y, z'
'-x, -y, -z'

loop_
_atom_site_label
_atom_site_type_symbol
_atom_site_fract_x
_atom_site_fract_y
_atom_site_fract_z
_atom_site_U_iso_or_equiv
_atom_site_adp_type
_atom_site_occupancy
_atom_site_symmetry_multiplicity
_atom_site_calc_flag
_atom_site_refinement_flags
_atom_site_disorder_assembly
_atom_site_disorder_group
Sc1 Sc 0.20188(6) 0.28821(4) 0.32371(4) 0.02160(15) Uani 1 1 d . . .
Sc2 Sc 0.38136(6) 0.42263(4) 0.36034(4) 0.02525(16) Uani 1 1 d . . .
Sc3 Sc 0.49963(6) 0.28480(4) 0.23046(4) 0.02412(16) Uani 1 1 d . . .
N1 N 0.3622(2) 0.33644(15) 0.30612(14) 0.0160(6) Uani 1 1 d . . .
C1 C 0.3975(3) 0.09683(19) 0.44531(19) 0.0220(8) Uani 1 1 d . . .
C2 C 0.3502(3) 0.1460(2) 0.50058(18) 0.0243(8) Uani 1 1 d . . .
C3 C 0.4315(4) 0.1966(2) 0.5149(2) 0.0274(8) Uani 1 1 d . . .
C4 C 0.5557(3) 0.1948(2) 0.4759(2) 0.0267(8) Uani 1 1 d . . .
C5 C 0.6058(3) 0.1434(2) 0.4201(2) 0.0267(8) Uani 1 1 d . . .
C6 C 0.5284(3) 0.0953(2) 0.4044(2) 0.0237(8) Uani 1 1 d . . .
C7 C 0.5349(3) 0.08611(19) 0.3309(2) 0.0222(8) Uani 1 1 d . . .
C8 C 0.4078(3) 0.05976(18) 0.32814(18) 0.0169(7) Uani 1 1 d . . .
C9 C 0.3211(3) 0.08892(19) 0.39793(18) 0.0188(7) Uani 1 1 d . . .
C10 C 0.1933(3) 0.13282(19) 0.40284(18) 0.0199(7) Uani 1 1 d . . .
C11 C 0.1433(3) 0.1875(2) 0.45832(18) 0.0226(8) Uani 1 1 d . . .
C12 C 0.2242(3) 0.1926(2) 0.50597(19) 0.0258(8) Uani 1 1 d . . .
C13 C 0.2246(4) 0.2718(2) 0.52750(19) 0.0280(8) Uani 1 1 d . . .
C14 C 0.3550(3) 0.2749(2) 0.52966(18) 0.0261(8) Uani 1 1 d . . .
C15 C 0.4034(4) 0.3532(2) 0.5066(2) 0.0297(9) Uani 1 1 d . . .
C16 C 0.5348(3) 0.3512(2) 0.4653(2) 0.0297(9) Uani 1 1 d . . .
C17 C 0.6093(3) 0.2721(2) 0.4500(2) 0.0297(9) Uani 1 1 d . . .
C18 C 0.6954(3) 0.2662(2) 0.3795(2) 0.0307(9) Uani 1 1 d . . .
C19 C 0.6890(3) 0.1876(2) 0.3600(2) 0.0283(9) Uani 1 1 d . . .
C20 C 0.6971(3) 0.1813(2) 0.2844(2) 0.0274(8) Uani 1 1 d . . .
C21 C 0.6165(3) 0.1280(2) 0.2697(2) 0.0236(8) Uani 1 1 d . . .
C22 C 0.5784(3) 0.1524(2) 0.1966(2) 0.0258(8) Uani 1 1 d . . .
C23 C 0.4470(3) 0.15159(19) 0.19621(18) 0.0215(8) Uani 1 1 d . . .
C24 C 0.3587(3) 0.09746(19) 0.25305(18) 0.0191(7) Uani 1 1 d . . .
C25 C 0.2289(3) 0.1541(2) 0.26443(19) 0.0213(7) Uani 1 1 d . . .
C26 C 0.1408(3) 0.1575(2) 0.3336(2) 0.0221(8) Uani 1 1 d . . .
C27 C 0.0386(3) 0.2309(2) 0.3198(2) 0.0239(8) Uani 1 1 d . . .
C28 C -0.0074(3) 0.2840(2) 0.3751(2) 0.0247(8) Uani 1 1 d . . .
C29 C 0.0460(3) 0.2616(2) 0.4416(2) 0.0255(8) Uani 1 1 d . . .
C30 C 0.0487(3) 0.3409(2) 0.4627(2) 0.0264(8) Uani 1 1 d . . .
C31 C 0.1407(3) 0.3462(2) 0.50308(19) 0.0266(8) Uani 1 1 d . . .
C32 C 0.1848(3) 0.4271(2) 0.48610(19) 0.0275(8) Uani 1 1 d . . .
C33 C 0.3130(3) 0.4327(2) 0.49128(19) 0.0274(8) Uani 1 1 d . . .
C34 C 0.3460(3) 0.5104(2) 0.4405(2) 0.0277(8) Uani 1 1 d . . .
C35 C 0.4752(3) 0.5082(2) 0.3999(2) 0.0279(8) Uani 1 1 d . . .
C36 C 0.5656(3) 0.4291(2) 0.4114(2) 0.0310(9) Uani 1 1 d . . .
C37 C 0.6492(3) 0.4215(2) 0.3411(2) 0.0304(9) Uani 1 1 d . . .
C38 C 0.7120(3) 0.3397(2) 0.3238(2) 0.0302(9) Uani 1 1 d . . .
C39 C 0.7343(3) 0.3322(2) 0.2475(2) 0.0324(9) Uani 1 1 d . . .
C40 C 0.7313(3) 0.2540(2) 0.2256(2) 0.0321(9) Uani 1 1 d . . .
C41 C 0.6948(3) 0.2760(2) 0.1539(2) 0.0336(10) Uani 1 1 d . . .
C42 C 0.6187(3) 0.2242(2) 0.1381(2) 0.0287(8) Uani 1 1 d . . .
C43 C 0.5076(4) 0.2692(2) 0.10616(19) 0.0292(9) Uani 1 1 d . . .
C44 C 0.4052(3) 0.2218(2) 0.14117(18) 0.0241(8) Uani 1 1 d . . .
C45 C 0.2730(3) 0.2600(2) 0.14417(19) 0.0257(8) Uani 1 1 d . . .
C46 C 0.1866(3) 0.2246(2) 0.2089(2) 0.0259(8) Uani 1 1 d . . .
C47 C 0.0708(3) 0.2743(2) 0.2432(2) 0.0250(8) Uani 1 1 d . . .
C48 C 0.0522(3) 0.3670(2) 0.2158(2) 0.0279(8) Uani 1 1 d . . .
C49 C 0.0024(3) 0.4195(2) 0.2727(2) 0.0270(8) Uani 1 1 d . . .
C50 C -0.0217(3) 0.3760(2) 0.3500(2) 0.0261(8) Uani 1 1 d . . .
C51 C 0.0055(3) 0.4109(2) 0.4063(2) 0.0260(8) Uani 1 1 d . . .
C52 C 0.0538(3) 0.4895(2) 0.3884(2) 0.0260(8) Uani 1 1 d . . .
C53 C 0.1429(3) 0.4961(2) 0.4304(2) 0.0258(8) Uani 1 1 d . . .
C54 C 0.2429(3) 0.5469(2) 0.3994(2) 0.0275(9) Uani 1 1 d . . .
C55 C 0.2616(3) 0.58453(19) 0.3208(2) 0.0256(8) Uani 1 1 d . . .
C56 C 0.3937(3) 0.5831(2) 0.2786(2) 0.0306(9) Uani 1 1 d . . .
C57 C 0.4955(3) 0.5438(2) 0.3200(2) 0.0292(9) Uani 1 1 d . . .
C58 C 0.6068(3) 0.4916(2) 0.2841(2) 0.0293(9) Uani 1 1 d . . .
C59 C 0.6254(3) 0.4836(2) 0.2087(2) 0.0315(9) Uani 1 1 d . . .
C60 C 0.6924(3) 0.4025(2) 0.1909(2) 0.0332(9) Uani 1 1 d . . .
C61 C 0.6609(3) 0.3684(2) 0.1350(2) 0.0336(9) Uani 1 1 d . . .
C62 C 0.5564(4) 0.4134(2) 0.0984(2) 0.0320(9) Uani 1 1 d . . .
C63 C 0.4743(4) 0.3620(2) 0.08316(19) 0.0316(9) Uani 1 1 d . . .
C64 C 0.3450(4) 0.3978(2) 0.08033(19) 0.0315(9) Uani 1 1 d . . .
C65 C 0.2437(4) 0.3470(2) 0.11253(19) 0.0287(8) Uani 1 1 d . . .
C66 C 0.1321(4) 0.4003(2) 0.1480(2) 0.0284(8) Uani 1 1 d . . .
C67 C 0.1629(4) 0.4844(2) 0.1345(2) 0.0311(9) Uani 1 1 d . . .
C68 C 0.1146(4) 0.5350(2) 0.1878(2) 0.0303(9) Uani 1 1 d . . .
C69 C 0.0350(3) 0.5032(2) 0.2576(2) 0.0280(9) Uani 1 1 d . . .
C70 C 0.0628(3) 0.5361(2) 0.3153(2) 0.0264(8) Uani 1 1 d . . .
C71 C 0.1656(3) 0.5847(2) 0.2806(2) 0.0255(8) Uani 1 1 d . . .
C72 C 0.1953(3) 0.5857(2) 0.2028(2) 0.0279(8) Uani 1 1 d . . .
C73 C 0.3202(4) 0.5844(2) 0.1630(2) 0.0305(9) Uani 1 1 d . . .
C74 C 0.4199(4) 0.5826(2) 0.2006(2) 0.0287(8) Uani 1 1 d . . .
C75 C 0.5341(3) 0.5322(2) 0.1658(2) 0.0317(9) Uani 1 1 d . . .
C76 C 0.5008(4) 0.4985(2) 0.1107(2) 0.0325(9) Uani 1 1 d . . .
C77 C 0.3701(4) 0.5322(2) 0.1077(2) 0.0335(9) Uani 1 1 d . . .
C78 C 0.2911(4) 0.4830(2) 0.0933(2) 0.0332(9) Uani 1 1 d . . .
N2 N 0.4554(2) -0.04633(15) 0.25679(15) 0.0191(6) Uani 1 1 d . . .
C79 C 0.4230(3) -0.03868(19) 0.33535(18) 0.0200(7) Uani 1 1 d . . .
H79A H 0.4924 -0.0705 0.3626 0.024 Uiso 1 1 calc R . .
H79B H 0.3424 -0.0599 0.3612 0.024 Uiso 1 1 calc R . .
C80 C 0.3530(3) 0.01570(19) 0.22560(19) 0.0225(7) Uani 1 1 d . . .
H80A H 0.2692 -0.0031 0.2458 0.027 Uiso 1 1 calc R . .
H80B H 0.3700 0.0257 0.1701 0.027 Uiso 1 1 calc R . .
C81 C 0.4794(3) -0.13434(19) 0.24128(18) 0.0181(7) Uani 1 1 d . . .
C82 C 0.6007(3) -0.18593(19) 0.27050(18) 0.0192(7) Uani 1 1 d . . .
C83 C 0.6917(3) -0.1451(2) 0.28085(19) 0.0234(8) Uani 1 1 d . . .
H83A H 0.6749 -0.0845 0.2762 0.028 Uiso 1 1 calc R . .
C84 C 0.8070(3) -0.1920(2) 0.2980(2) 0.0287(8) Uani 1 1 d . . .
H84A H 0.8677 -0.1634 0.3060 0.034 Uiso 1 1 calc R . .
C85 C 0.8349(3) -0.2801(2) 0.3035(2) 0.0289(9) Uani 1 1 d . . .
H85A H 0.9148 -0.3118 0.3145 0.035 Uiso 1 1 calc R . .
C86 C 0.7449(3) -0.3212(2) 0.29283(19) 0.0272(8) Uani 1 1 d . . .
H86A H 0.7629 -0.3816 0.2964 0.033 Uiso 1 1 calc R . .
C87 C 0.6289(3) -0.2749(2) 0.27699(18) 0.0205(7) Uani 1 1 d . . .
H87A H 0.5674 -0.3040 0.2704 0.025 Uiso 1 1 calc R . .
C88 C 0.3611(3) -0.17578(19) 0.27807(19) 0.0193(7) Uani 1 1 d . . .
C89 C 0.3443(3) -0.21771(19) 0.35357(19) 0.0211(7) Uani 1 1 d . . .
H89A H 0.4125 -0.2284 0.3799 0.025 Uiso 1 1 calc R . .
C90 C 0.2288(3) -0.2441(2) 0.3907(2) 0.0234(8) Uani 1 1 d . . .
H90A H 0.2183 -0.2712 0.4424 0.028 Uiso 1 1 calc R . .
C91 C 0.1301(3) -0.2311(2) 0.3530(2) 0.0269(8) Uani 1 1 d . . .
H91A H 0.0518 -0.2499 0.3784 0.032 Uiso 1 1 calc R . .
C92 C 0.1450(3) -0.1904(2) 0.2777(2) 0.0285(8) Uani 1 1 d . . .
H92A H 0.0775 -0.1822 0.2512 0.034 Uiso 1 1 calc R . .
C93 C 0.2583(3) -0.1617(2) 0.2413(2) 0.0244(8) Uani 1 1 d . . .
H93A H 0.2665 -0.1319 0.1903 0.029 Uiso 1 1 calc R . .
C94 C 0.5187(3) -0.1282(2) 0.15654(19) 0.0219(7) Uani 1 1 d . . .
C95 C 0.5040(3) -0.1924(2) 0.1228(2) 0.0287(8) Uani 1 1 d . . .
H95A H 0.4595 -0.2370 0.1524 0.034 Uiso 1 1 calc R . .
C96 C 0.5523(4) -0.1923(2) 0.0482(2) 0.0383(10) Uani 1 1 d . . .
H96A H 0.5406 -0.2365 0.0269 0.046 Uiso 1 1 calc R . .
C97 C 0.6182(4) -0.1279(2) 0.0038(2) 0.0445(11) Uani 1 1 d . . .
H97A H 0.6516 -0.1276 -0.0479 0.053 Uiso 1 1 calc R . .
C98 C 0.6347(4) -0.0637(2) 0.0360(2) 0.0416(10) Uani 1 1 d . . .
H98A H 0.6798 -0.0194 0.0062 0.050 Uiso 1 1 calc R . .
C99 C 0.5856(3) -0.0643(2) 0.1113(2) 0.0295(9) Uani 1 1 d . . .
H99A H 0.5977 -0.0202 0.1326 0.035 Uiso 1 1 calc R . .
C100 C 0.9311(3) 0.0251(2) 0.4420(2) 0.0249(8) Uani 1 1 d . . .
H10D H 0.8837 0.0421 0.4026 0.030 Uiso 1 1 calc R . .
C101 C 0.8949(3) 0.0653(2) 0.5032(2) 0.0247(8) Uani 1 1 d . . .
H10E H 0.8230 0.1104 0.5053 0.030 Uiso 1 1 calc R . .
C102 C 0.9626(3) 0.0402(2) 0.56062(19) 0.0239(8) Uani 1 1 d . . .
H10F H 0.9367 0.0676 0.6023 0.029 Uiso 1 1 calc R . .
C103 C 0.9922(4) 0.0761(3) 0.2031(3) 0.0634(15) Uani 1 1 d . . .
H10G H 1.0093 0.0952 0.2431 0.076 Uiso 1 1 calc R . .
C104 C 0.9235(5) 0.0120(3) 0.2173(3) 0.0626(14) Uani 1 1 d . . .
H10H H 0.8934 -0.0149 0.2677 0.075 Uiso 1 1 calc R . .
C105 C 0.8968(6) -0.0146(4) 0.1574(3) 0.094(2) Uani 1 1 d . . .
H10I H 0.8511 -0.0606 0.1670 0.113 Uiso 1 1 calc R . .
C106 C 0.9358(7) 0.0249(5) 0.0887(4) 0.128(3) Uani 1 1 d . . .
H10J H 0.9131 0.0103 0.0481 0.153 Uiso 1 1 calc R . .
C107 C 1.0099(7) 0.0877(4) 0.0746(4) 0.110(2) Uani 1 1 d . . .
H10K H 1.0419 0.1130 0.0241 0.133 Uiso 1 1 calc R . .
C108 C 1.0372(5) 0.1134(4) 0.1289(3) 0.0826(18) Uani 1 1 d . . .
H10L H 1.0875 0.1573 0.1177 0.099 Uiso 1 1 calc R . .
C109 C 0.0449(8) 0.6701(6) 0.0065(5) 0.030(3) Uiso 0.30 1 d PG A 1
H10A H 0.0702 0.6361 -0.0307 0.036 Uiso 0.30 1 calc PR A 1
C110 C -0.0826(8) 0.6858(7) 0.0415(5) 0.055(4) Uiso 0.30 1 d PG A 1
H11A H -0.1445 0.6626 0.0282 0.066 Uiso 0.30 1 calc PR A 1
C111 C -0.1197(7) 0.7355(8) 0.0959(6) 0.051(6) Uiso 0.30 1 d PG A 1
H11B H -0.2069 0.7462 0.1198 0.062 Uiso 0.30 1 calc PR A 1
C112 C -0.0291(10) 0.7694(7) 0.1153(6) 0.089(6) Uiso 0.30 1 d PG A 1
H11C H -0.0544 0.8034 0.1525 0.107 Uiso 0.30 1 calc PR A 1
C113 C 0.0985(9) 0.7537(7) 0.0804(6) 0.070(5) Uiso 0.30 1 d PG A 1
H11D H 0.1604 0.7769 0.0937 0.084 Uiso 0.30 1 calc PR A 1
C114 C 0.1355(7) 0.7040(6) 0.0260(5) 0.047(4) Uiso 0.30 1 d PG A 1
H11E H 0.2227 0.6932 0.0021 0.057 Uiso 0.30 1 calc PR A 1
C115 C -0.0007(6) 0.7341(4) 0.0704(4) 0.141(4) Uiso 0.70 1 d PG B 2
H10B H 0.0301 0.7781 0.0824 0.169 Uiso 0.70 1 calc PR B 2
C116 C -0.1206(6) 0.7147(4) 0.1066(3) 0.104(5) Uiso 0.70 1 d PG B 2
H11F H -0.1716 0.7455 0.1433 0.125 Uiso 0.70 1 calc PR B 2
C117 C -0.1657(4) 0.6503(4) 0.0891(3) 0.070(2) Uiso 0.70 1 d PG B 2
H11G H -0.2476 0.6370 0.1139 0.084 Uiso 0.70 1 calc PR B 2
C118 C -0.0910(5) 0.6053(3) 0.0354(3) 0.108(3) Uiso 0.70 1 d PG B 2
H11H H -0.1218 0.5613 0.0235 0.129 Uiso 0.70 1 calc PR B 2
C119 C 0.0289(5) 0.6247(4) -0.0007(3) 0.069(2) Uiso 0.70 1 d PG B 2
H11I H 0.0799 0.5939 -0.0374 0.083 Uiso 0.70 1 calc PR B 2
C120 C 0.0740(5) 0.6891(4) 0.0167(4) 0.108(3) Uiso 0.70 1 d PG B 2
H11J H 0.1559 0.7024 -0.0080 0.129 Uiso 0.70 1 calc PR B 2

loop_
_atom_site_aniso_label
_atom_site_aniso_U_11
_atom_site_aniso_U_22
_atom_site_aniso_U_33
_atom_site_aniso_U_23
_atom_site_aniso_U_13
_atom_site_aniso_U_12
Sc1 0.0165(3) 0.0209(3) 0.0309(4) -0.0106(3) -0.0046(3) -0.0044(3)
Sc2 0.0268(4) 0.0218(4) 0.0336(4) -0.0135(3) -0.0093(3) -0.0050(3)
Sc3 0.0190(3) 0.0229(4) 0.0308(4) -0.0117(3) 0.0014(3) -0.0036(3)
N1 0.0140(13) 0.0134(13) 0.0217(15) -0.0059(11) -0.0017(11) -0.0040(10)
C1 0.033(2) 0.0118(16) 0.022(2) 0.0006(14) -0.0112(16) -0.0031(14)
C2 0.036(2) 0.0226(18) 0.0152(18) -0.0020(15) -0.0076(16) -0.0050(16)
C3 0.040(2) 0.0239(19) 0.024(2) -0.0047(16) -0.0164(17) -0.0061(17)
C4 0.030(2) 0.0204(18) 0.034(2) -0.0033(16) -0.0201(17) 0.0003(15)
C5 0.0205(18) 0.0213(18) 0.041(2) -0.0056(17) -0.0195(17) 0.0042(15)
C6 0.0236(18) 0.0157(17) 0.033(2) -0.0047(15) -0.0153(16) 0.0038(14)
C7 0.0187(17) 0.0102(15) 0.038(2) -0.0087(15) -0.0076(16) 0.0041(13)
C8 0.0178(16) 0.0112(15) 0.0232(19) -0.0039(14) -0.0077(14) -0.0015(12)
C9 0.0263(18) 0.0101(15) 0.0206(19) -0.0007(13) -0.0059(14) -0.0056(13)
C10 0.0216(17) 0.0148(16) 0.0240(19) -0.0036(14) -0.0008(15) -0.0091(13)
C11 0.0215(18) 0.0213(18) 0.0222(19) -0.0033(15) 0.0052(14) -0.0093(14)
C12 0.035(2) 0.0199(18) 0.021(2) -0.0036(15) 0.0009(16) -0.0081(16)
C13 0.042(2) 0.026(2) 0.0171(19) -0.0074(15) -0.0019(16) -0.0088(17)
C14 0.040(2) 0.028(2) 0.0154(19) -0.0089(15) -0.0100(16) -0.0066(17)
C15 0.043(2) 0.028(2) 0.028(2) -0.0154(17) -0.0161(18) -0.0063(17)
C16 0.032(2) 0.033(2) 0.036(2) -0.0136(18) -0.0188(18) -0.0080(17)
C17 0.027(2) 0.027(2) 0.043(2) -0.0096(18) -0.0227(18) -0.0021(16)
C18 0.0163(18) 0.031(2) 0.051(3) -0.0133(19) -0.0190(18) 0.0012(15)
C19 0.0104(16) 0.0249(19) 0.054(3) -0.0133(18) -0.0170(17) 0.0055(14)
C20 0.0107(16) 0.0254(19) 0.047(3) -0.0162(18) -0.0043(16) 0.0034(14)
C21 0.0154(16) 0.0176(17) 0.037(2) -0.0135(16) -0.0036(15) 0.0059(13)
C22 0.0255(19) 0.0200(18) 0.032(2) -0.0156(16) 0.0017(16) -0.0004(15)
C23 0.0292(19) 0.0134(16) 0.0227(19) -0.0112(14) 0.0007(15) -0.0029(14)
C24 0.0240(18) 0.0150(16) 0.0226(19) -0.0107(14) -0.0056(14) -0.0035(14)
C25 0.0225(18) 0.0159(17) 0.031(2) -0.0109(15) -0.0092(15) -0.0042(14)
C26 0.0176(16) 0.0173(17) 0.038(2) -0.0107(15) -0.0075(15) -0.0077(13)
C27 0.0175(17) 0.0215(18) 0.038(2) -0.0099(17) -0.0090(16) -0.0065(14)
C28 0.0071(15) 0.0270(19) 0.041(2) -0.0114(17) -0.0011(15) -0.0039(13)
C29 0.0169(17) 0.0224(18) 0.035(2) -0.0118(16) 0.0087(15) -0.0060(14)
C30 0.0218(18) 0.030(2) 0.029(2) -0.0186(17) 0.0082(15) -0.0072(15)
C31 0.030(2) 0.028(2) 0.023(2) -0.0182(16) 0.0078(16) -0.0076(16)
C32 0.033(2) 0.027(2) 0.023(2) -0.0168(16) 0.0045(16) -0.0029(16)
C33 0.038(2) 0.028(2) 0.025(2) -0.0193(16) -0.0121(17) -0.0015(17)
C34 0.037(2) 0.0209(18) 0.036(2) -0.0166(17) -0.0133(18) -0.0083(16)
C35 0.029(2) 0.0223(18) 0.043(2) -0.0174(17) -0.0127(18) -0.0074(16)
C36 0.031(2) 0.027(2) 0.048(3) -0.0128(19) -0.0246(19) -0.0086(17)
C37 0.0196(18) 0.0236(19) 0.055(3) -0.0071(18) -0.0154(18) -0.0102(15)
C38 0.0102(16) 0.032(2) 0.055(3) -0.014(2) -0.0105(17) -0.0056(15)
C39 0.0108(17) 0.029(2) 0.060(3) -0.012(2) -0.0017(17) -0.0093(15)
C40 0.0123(17) 0.027(2) 0.054(3) -0.0134(19) 0.0063(17) -0.0049(15)
C41 0.0214(19) 0.034(2) 0.042(3) -0.0172(19) 0.0167(17) -0.0098(16)
C42 0.028(2) 0.0250(19) 0.029(2) -0.0140(17) 0.0076(16) -0.0012(16)
C43 0.046(2) 0.0223(19) 0.0173(19) -0.0128(15) 0.0089(17) -0.0072(17)
C44 0.038(2) 0.0195(18) 0.0175(19) -0.0112(15) -0.0064(16) -0.0017(16)
C45 0.037(2) 0.0243(19) 0.024(2) -0.0103(16) -0.0161(17) -0.0048(16)
C46 0.030(2) 0.0201(18) 0.039(2) -0.0139(17) -0.0187(17) -0.0053(15)
C47 0.0189(17) 0.0266(19) 0.039(2) -0.0142(17) -0.0163(16) -0.0027(15)
C48 0.0244(19) 0.0249(19) 0.043(2) -0.0133(18) -0.0210(17) 0.0010(15)
C49 0.0118(16) 0.0236(19) 0.051(3) -0.0114(18) -0.0185(16) 0.0025(14)
C50 0.0078(15) 0.0261(19) 0.044(2) -0.0103(17) -0.0041(15) 0.0002(13)
C51 0.0108(16) 0.0238(19) 0.042(2) -0.0175(17) 0.0041(15) 0.0020(14)
C52 0.0195(18) 0.0209(18) 0.037(2) -0.0176(17) 0.0003(16) 0.0049(14)
C53 0.0223(18) 0.0227(18) 0.036(2) -0.0215(17) -0.0028(16) 0.0027(15)
C54 0.029(2) 0.0157(17) 0.043(2) -0.0199(17) -0.0057(18) 0.0000(15)
C55 0.0276(19) 0.0088(16) 0.043(2) -0.0127(16) -0.0047(17) -0.0011(14)
C56 0.032(2) 0.0106(17) 0.051(3) -0.0062(17) -0.0090(19) -0.0066(15)
C57 0.027(2) 0.0195(18) 0.048(3) -0.0122(18) -0.0077(18) -0.0110(15)
C58 0.0205(18) 0.0222(19) 0.052(3) -0.0106(18) -0.0069(18) -0.0145(15)
C59 0.0187(18) 0.024(2) 0.051(3) -0.0085(18) 0.0056(17) -0.0146(16)
C60 0.0173(18) 0.034(2) 0.046(3) -0.0092(19) 0.0082(17) -0.0147(16)
C61 0.026(2) 0.029(2) 0.038(2) -0.0093(18) 0.0156(17) -0.0097(17)
C62 0.037(2) 0.028(2) 0.023(2) -0.0016(17) 0.0099(17) -0.0111(18)
C63 0.046(2) 0.030(2) 0.0136(19) -0.0051(16) 0.0063(17) -0.0089(18)
C64 0.053(3) 0.0222(19) 0.018(2) -0.0030(15) -0.0072(18) -0.0053(18)
C65 0.042(2) 0.025(2) 0.025(2) -0.0072(16) -0.0198(18) -0.0022(17)
C66 0.039(2) 0.0211(18) 0.031(2) -0.0012(16) -0.0248(18) -0.0009(16)
C67 0.040(2) 0.0216(19) 0.031(2) 0.0014(17) -0.0186(18) 0.0013(17)
C68 0.037(2) 0.0149(18) 0.042(2) -0.0042(17) -0.0246(19) 0.0040(16)
C69 0.0210(18) 0.0169(18) 0.048(3) -0.0110(17) -0.0171(18) 0.0082(14)
C70 0.0155(17) 0.0146(17) 0.050(3) -0.0136(17) -0.0114(17) 0.0082(13)
C71 0.0261(19) 0.0132(17) 0.038(2) -0.0111(16) -0.0082(17) 0.0043(14)
C72 0.036(2) 0.0094(16) 0.040(2) -0.0028(16) -0.0187(18) 0.0038(15)
C73 0.044(2) 0.0129(17) 0.035(2) -0.0014(16) -0.0118(19) -0.0048(16)
C74 0.036(2) 0.0143(17) 0.036(2) -0.0042(16) -0.0038(18) -0.0096(15)
C75 0.033(2) 0.0218(19) 0.039(2) -0.0026(17) 0.0031(18) -0.0162(17)
C76 0.043(2) 0.023(2) 0.025(2) 0.0028(16) 0.0042(18) -0.0132(17)
C77 0.053(3) 0.0199(19) 0.024(2) 0.0052(16) -0.0097(19) -0.0074(18)
C78 0.053(3) 0.0196(19) 0.025(2) 0.0016(16) -0.0125(19) -0.0034(18)
N2 0.0222(14) 0.0104(13) 0.0253(16) -0.0055(12) -0.0061(12) -0.0005(11)
C79 0.0235(18) 0.0176(17) 0.0231(19) -0.0078(14) -0.0090(15) -0.0029(14)
C80 0.0280(19) 0.0153(16) 0.026(2) -0.0065(15) -0.0066(15) -0.0031(14)
C81 0.0191(16) 0.0155(16) 0.0234(19) -0.0096(14) -0.0063(14) -0.0023(13)
C82 0.0209(17) 0.0164(16) 0.0201(18) -0.0078(14) 0.0008(14) -0.0032(13)
C83 0.0179(17) 0.0202(18) 0.034(2) -0.0119(16) -0.0035(15) -0.0023(14)
C84 0.0195(18) 0.031(2) 0.042(2) -0.0147(18) -0.0069(16) -0.0069(15)
C85 0.0187(18) 0.032(2) 0.037(2) -0.0135(18) -0.0055(16) 0.0009(15)
C86 0.0261(19) 0.0187(18) 0.034(2) -0.0070(16) -0.0040(16) 0.0021(15)
C87 0.0192(17) 0.0182(17) 0.026(2) -0.0078(14) -0.0060(14) -0.0019(14)
C88 0.0178(17) 0.0154(16) 0.029(2) -0.0107(15) -0.0063(14) -0.0015(13)
C89 0.0236(18) 0.0156(16) 0.029(2) -0.0127(15) -0.0099(15) 0.0002(14)
C90 0.0249(19) 0.0162(17) 0.030(2) -0.0103(15) -0.0027(16) -0.0027(14)
C91 0.0196(18) 0.0215(18) 0.042(2) -0.0194(17) 0.0044(16) -0.0058(14)
C92 0.0182(18) 0.027(2) 0.044(3) -0.0113(18) -0.0118(17) -0.0014(15)
C93 0.0244(18) 0.0231(18) 0.029(2) -0.0113(16) -0.0046(16) -0.0040(15)
C94 0.0267(19) 0.0169(17) 0.024(2) -0.0090(15) -0.0062(15) -0.0002(14)
C95 0.034(2) 0.0217(19) 0.034(2) -0.0109(16) -0.0070(17) -0.0059(16)
C96 0.054(3) 0.032(2) 0.035(2) -0.0181(19) -0.010(2) -0.006(2)
C97 0.074(3) 0.039(2) 0.020(2) -0.0108(19) -0.001(2) -0.010(2)
C98 0.058(3) 0.035(2) 0.029(2) -0.0087(19) 0.001(2) -0.012(2)
C99 0.035(2) 0.026(2) 0.031(2) -0.0138(17) -0.0017(17) -0.0079(16)
C100 0.0230(18) 0.0200(18) 0.032(2) -0.0010(16) -0.0087(16) -0.0046(15)
C101 0.0161(17) 0.0159(17) 0.039(2) -0.0028(16) -0.0028(16) -0.0013(13)
C102 0.0217(18) 0.0237(18) 0.027(2) -0.0078(16) -0.0022(15) -0.0049(15)
C103 0.048(3) 0.073(4) 0.089(4) -0.047(3) -0.013(3) -0.017(3)
C104 0.069(4) 0.044(3) 0.077(4) -0.020(3) -0.005(3) -0.016(3)
C105 0.128(5) 0.115(5) 0.065(4) -0.031(4) 0.008(4) -0.088(4)
C106 0.194(8) 0.172(7) 0.065(5) -0.023(5) -0.017(5) -0.140(6)
C107 0.188(7) 0.096(5) 0.069(5) -0.003(4) -0.022(5) -0.088(5)
C108 0.095(4) 0.099(5) 0.077(4) -0.035(4) -0.002(4) -0.062(4)

loop_
_atom_type_symbol
_atom_type_description
_atom_type_scat_dispersion_real
_atom_type_scat_dispersion_imag
_atom_type_scat_source
C C 0.0033 0.0016 'International Tables Vol C Tables 4.2.6.8 and 6.1.1.4'
H H 0.0000 0.0000 'International Tables Vol C Tables 4.2.6.8 and 6.1.1.4'
N N 0.0061 0.0033 'International Tables Vol C Tables 4.2.6.8 and 6.1.1.4'
Sc Sc 0.2519 0.3716 'International Tables Vol C Tables 4.2.6.8 and 6.1.1.4'

loop_
_geom_angle_atom_site_label_1
_geom_angle_atom_site_label_2
_geom_angle_atom_site_label_3
_geom_angle
_geom_angle_site_symmetry_1
_geom_angle_site_symmetry_3
N1 Sc1 C27 168.48(12) . .
N1 Sc1 C28 152.49(11) . .
C27 Sc1 C28 37.56(12) . .
N1 Sc1 C26 139.05(11) . .
C27 Sc1 C26 37.47(11) . .
C28 Sc1 C26 65.65(12) . .
N1 Sc1 C47 133.89(12) . .
C27 Sc1 C47 36.01(12) . .
C28 Sc1 C47 63.40(13) . .
C26 Sc1 C47 59.28(12) . .
N1 Sc1 C29 127.64(11) . .
C27 Sc1 C29 63.82(13) . .
C28 Sc1 C29 34.90(12) . .
C26 Sc1 C29 72.43(11) . .
C47 Sc1 C29 96.58(12) . .
N1 Sc1 C50 123.46(11) . .
C27 Sc1 C50 62.35(11) . .
C28 Sc1 C50 34.19(11) . .
C26 Sc1 C50 97.45(11) . .
C47 Sc1 C50 68.49(11) . .
C29 Sc1 C50 55.06(12) . .
N1 Sc1 C10 119.02(10) . .
C27 Sc1 C10 63.97(11) . .
C28 Sc1 C10 73.80(11) . .
C26 Sc1 C10 34.07(11) . .
C47 Sc1 C10 92.88(11) . .
C29 Sc1 C10 59.02(10) . .
C50 Sc1 C10 107.27(11) . .
N1 Sc1 C25 114.26(10) . .
C27 Sc1 C25 56.94(11) . .
C28 Sc1 C25 93.18(11) . .
C26 Sc1 C25 32.81(11) . .
C47 Sc1 C25 55.10(10) . .
C29 Sc1 C25 105.24(11) . .
C50 Sc1 C25 117.77(11) . .
C10 Sc1 C25 56.52(10) . .
N1 Sc1 C46 112.55(11) . .
C27 Sc1 C46 55.97(12) . .
C28 Sc1 C46 91.74(12) . .
C26 Sc1 C46 54.61(12) . .
C47 Sc1 C46 32.71(10) . .
C29 Sc1 C46 118.98(11) . .
C50 Sc1 C46 101.10(11) . .
C10 Sc1 C46 85.54(10) . .
C25 Sc1 C46 31.12(10) . .
N1 Sc1 C11 115.23(11) . .
C27 Sc1 C11 73.56(12) . .
C28 Sc1 C11 61.30(12) . .
C26 Sc1 C11 59.95(11) . .
C47 Sc1 C11 109.34(11) . .
C29 Sc1 C11 32.45(10) . .
C50 Sc1 C11 87.37(11) . .
C10 Sc1 C11 32.28(9) . .
C25 Sc1 C11 88.11(10) . .
C46 Sc1 C11 114.55(11) . .
N1 Sc1 C48 113.08(11) . .
C27 Sc1 C48 60.63(12) . .
C28 Sc1 C48 70.25(12) . .
C26 Sc1 C48 90.53(11) . .
C47 Sc1 C48 31.53(10) . .
C29 Sc1 C48 104.20(12) . .
C50 Sc1 C48 55.33(11) . .
C10 Sc1 C48 123.28(10) . .
C25 Sc1 C48 83.21(10) . .
C46 Sc1 C48 53.98(10) . .
C11 Sc1 C48 130.11(11) . .
N1 Sc2 C34 162.85(12) . .
N1 Sc2 C35 159.48(12) . .
C34 Sc2 C35 37.28(12) . .
N1 Sc2 C54 134.07(11) . .
C34 Sc2 C54 36.09(12) . .
C35 Sc2 C54 64.16(12) . .
N1 Sc2 C33 131.06(11) . .
C34 Sc2 C33 35.72(12) . .
C35 Sc2 C33 63.48(13) . .
C54 Sc2 C33 57.50(12) . .
N1 Sc2 C57 131.87(12) . .
C34 Sc2 C57 63.65(13) . .
C35 Sc2 C57 35.69(12) . .
C54 Sc2 C57 70.78(12) . .
C33 Sc2 C57 96.88(13) . .
N1 Sc2 C36 128.67(11) . .
C34 Sc2 C36 63.53(13) . .
C35 Sc2 C36 35.36(11) . .
C54 Sc2 C36 97.25(12) . .
C33 Sc2 C36 70.21(13) . .
C57 Sc2 C36 56.72(12) . .
N1 Sc2 C55 117.35(11) . .
C34 Sc2 C55 61.52(12) . .
C35 Sc2 C55 72.48(12) . .
C54 Sc2 C55 32.14(11) . .
C33 Sc2 C55 89.39(11) . .
C57 Sc2 C55 58.03(11) . .
C36 Sc2 C55 107.21(11) . .
N1 Sc2 C56 116.42(11) . .
C34 Sc2 C56 72.33(12) . .
C35 Sc2 C56 61.47(12) . .
C54 Sc2 C56 58.03(12) . .
C33 Sc2 C56 107.52(12) . .
C57 Sc2 C56 32.23(11) . .
C36 Sc2 C56 88.76(12) . .
C55 Sc2 C56 31.75(10) . .
N1 Sc2 C15 112.93(10) . .
C34 Sc2 C15 61.03(12) . .
C35 Sc2 C15 71.38(12) . .
C54 Sc2 C15 89.30(12) . .
C33 Sc2 C15 32.03(10) . .
C57 Sc2 C15 106.44(12) . .
C36 Sc2 C15 57.17(12) . .
C55 Sc2 C15 120.63(11) . .
C56 Sc2 C15 130.56(11) . .
N1 Sc2 C16 112.13(10) . .
C34 Sc2 C16 71.52(12) . .
C35 Sc2 C16 60.56(12) . .
C54 Sc2 C16 107.02(12) . .
C33 Sc2 C16 57.12(11) . .
C57 Sc2 C16 88.41(12) . .
C36 Sc2 C16 31.94(11) . .
C55 Sc2 C16 130.51(11) . .
C56 Sc2 C16 119.97(11) . .
C15 Sc2 C16 30.83(10) . .
N1 Sc2 C53 110.21(10) . .
C34 Sc2 C53 54.22(11) . .
C35 Sc2 C53 90.17(11) . .
C54 Sc2 C53 31.26(10) . .
C33 Sc2 C53 52.37(11) . .
C57 Sc2 C53 102.03(11) . .
C36 Sc2 C53 116.34(11) . .
C55 Sc2 C53 53.64(11) . .
C56 Sc2 C53 84.81(11) . .
C15 Sc2 C53 81.14(11) . .
C16 Sc2 C53 109.42(11) . .
N1 Sc3 C42 168.40(12) . .
N1 Sc3 C41 152.87(12) . .
C42 Sc3 C41 37.19(12) . .
N1 Sc3 C22 139.04(11) . .
C42 Sc3 C22 37.42(12) . .
C41 Sc3 C22 65.49(12) . .
N1 Sc3 C43 133.30(12) . .
C42 Sc3 C43 36.49(12) . .
C41 Sc3 C43 63.48(14) . .
C22 Sc3 C43 59.39(12) . .
N1 Sc3 C40 128.10(12) . .
C42 Sc3 C40 63.44(13) . .
C41 Sc3 C40 34.97(13) . .
C22 Sc3 C40 72.25(12) . .
C43 Sc3 C40 96.74(13) . .
N1 Sc3 C61 123.61(11) . .
C42 Sc3 C61 62.20(12) . .
C41 Sc3 C61 34.14(12) . .
C22 Sc3 C61 97.31(12) . .
C43 Sc3 C61 68.67(13) . .
C40 Sc3 C61 54.98(13) . .
N1 Sc3 C21 118.98(11) . .
C42 Sc3 C21 63.94(12) . .
C41 Sc3 C21 74.17(12) . .
C22 Sc3 C21 33.89(11) . .
C43 Sc3 C21 92.92(12) . .
C40 Sc3 C21 59.41(11) . .
C61 Sc3 C21 107.57(11) . .
N1 Sc3 C23 113.91(10) . .
C42 Sc3 C23 57.21(12) . .
C41 Sc3 C23 93.19(12) . .
C22 Sc3 C23 33.12(10) . .
C43 Sc3 C23 54.94(11) . .
C40 Sc3 C23 105.36(11) . .
C61 Sc3 C23 117.77(11) . .
C21 Sc3 C23 56.39(11) . .
N1 Sc3 C44 112.18(10) . .
C42 Sc3 C44 56.27(12) . .
C41 Sc3 C44 91.61(13) . .
C22 Sc3 C44 54.69(11) . .
C43 Sc3 C44 32.55(11) . .
C40 Sc3 C44 118.90(12) . .
C61 Sc3 C44 101.14(12) . .
C21 Sc3 C44 85.24(11) . .
C23 Sc3 C44 30.91(10) . .
N1 Sc3 C20 115.40(11) . .
C42 Sc3 C20 73.44(13) . .
C41 Sc3 C20 61.62(13) . .
C22 Sc3 C20 59.85(12) . .
C43 Sc3 C20 109.65(12) . .
C40 Sc3 C20 32.67(11) . .
C61 Sc3 C20 87.52(12) . .
C21 Sc3 C20 32.56(10) . .
C23 Sc3 C20 88.25(10) . .
C44 Sc3 C20 114.53(10) . .
N1 Sc3 C63 112.81(11) . .
C42 Sc3 C63 60.82(12) . .
C41 Sc3 C63 70.10(14) . .
C22 Sc3 C63 90.55(12) . .
C43 Sc3 C63 31.48(10) . .
C40 Sc3 C63 104.12(13) . .
C61 Sc3 C63 55.35(12) . .
C21 Sc3 C63 123.28(11) . .
C23 Sc3 C63 83.09(11) . .
C44 Sc3 C63 54.03(11) . .
C20 Sc3 C63 130.29(11) . .
Sc2 N1 Sc3 125.14(12) . .
Sc2 N1 Sc1 123.49(12) . .
Sc3 N1 Sc1 111.34(11) . .
C9 C1 C2 121.8(3) . .
C9 C1 C6 109.1(3) . .
C2 C1 C6 119.8(3) . .
C1 C2 C12 119.1(3) . .
C1 C2 C3 119.4(3) . .
C12 C2 C3 109.1(3) . .
C4 C3 C14 120.4(3) . .
C4 C3 C2 120.4(3) . .
C14 C3 C2 108.0(3) . .
C3 C4 C17 120.6(3) . .
C3 C4 C5 120.5(3) . .
C17 C4 C5 107.5(3) . .
C6 C5 C19 119.3(3) . .
C6 C5 C4 120.1(3) . .
C19 C5 C4 109.1(3) . .
C5 C6 C7 121.6(3) . .
C5 C6 C1 119.7(3) . .
C7 C6 C1 109.2(3) . .
C21 C7 C6 121.0(3) . .
C21 C7 C8 126.2(3) . .
C6 C7 C8 108.0(3) . .
C9 C8 C79 111.6(2) . .
C9 C8 C24 115.9(2) . .
C79 C8 C24 102.9(2) . .
C9 C8 C7 100.2(2) . .
C79 C8 C7 111.7(2) . .
C24 C8 C7 115.0(3) . .
C1 C9 C10 120.8(3) . .
C1 C9 C8 109.0(3) . .
C10 C9 C8 126.1(3) . .
C9 C10 C11 118.4(3) . .
C9 C10 C26 117.1(3) . .
C11 C10 C26 117.5(3) . .
C9 C10 Sc1 106.7(2) . .
C11 C10 Sc1 76.08(18) . .
C26 C10 Sc1 62.35(16) . .
C12 C11 C29 116.8(3) . .
C12 C11 C10 118.8(3) . .
C29 C11 C10 118.1(3) . .
C12 C11 Sc1 109.9(2) . .
C29 C11 Sc1 65.86(18) . .
C10 C11 Sc1 71.64(18) . .
C2 C12 C11 121.1(3) . .
C2 C12 C13 107.1(3) . .
C11 C12 C13 122.5(3) . .
C31 C13 C12 119.8(3) . .
C31 C13 C14 121.1(3) . .
C12 C13 C14 108.1(3) . .
C3 C14 C15 121.7(3) . .
C3 C14 C13 107.6(3) . .
C15 C14 C13 121.6(3) . .
C14 C15 C33 117.8(3) . .
C14 C15 C16 117.9(3) . .
C33 C15 C16 117.6(3) . .
C14 C15 Sc2 108.9(2) . .
C33 C15 Sc2 62.18(18) . .
C16 C15 Sc2 75.2(2) . .
C17 C16 C15 119.5(3) . .
C17 C16 C36 116.5(3) . .
C15 C16 C36 117.5(3) . .
C17 C16 Sc2 109.9(2) . .
C15 C16 Sc2 73.98(19) . .
C36 C16 Sc2 62.78(18) . .
C16 C17 C4 120.0(3) . .
C16 C17 C18 122.4(3) . .
C4 C17 C18 107.7(3) . .
C38 C18 C19 120.3(4) . .
C38 C18 C17 120.7(3) . .
C19 C18 C17 108.2(3) . .
C5 C19 C20 121.0(3) . .
C5 C19 C18 107.4(3) . .
C20 C19 C18 122.4(3) . .
C19 C20 C40 117.2(3) . .
C19 C20 C21 118.5(3) . .
C40 C20 C21 117.8(3) . .
C19 C20 Sc3 109.7(2) . .
C40 C20 Sc3 65.74(18) . .
C21 C20 Sc3 71.48(18) . .
C7 C21 C22 117.9(3) . .
C7 C21 C20 118.5(3) . .
C22 C21 C20 117.1(3) . .
C7 C21 Sc3 107.47(19) . .
C22 C21 Sc3 62.68(17) . .
C20 C21 Sc3 75.97(18) . .
C23 C22 C42 107.8(3) . .
C23 C22 C21 116.7(3) . .
C42 C22 C21 123.3(3) . .
C23 C22 Sc3 84.91(18) . .
C42 C22 Sc3 66.98(17) . .
C21 C22 Sc3 83.43(18) . .
C44 C23 C22 108.3(3) . .
C44 C23 C24 123.6(3) . .
C22 C23 C24 127.2(3) . .
C44 C23 Sc3 75.83(18) . .
C22 C23 Sc3 61.97(16) . .
C24 C23 Sc3 119.28(19) . .
C23 C24 C25 106.7(3) . .
C23 C24 C8 112.4(3) . .
C25 C24 C8 111.9(3) . .
C23 C24 C80 111.1(3) . .
C25 C24 C80 111.5(3) . .
C8 C24 C80 103.4(2) . .
C46 C25 C26 108.4(3) . .
C46 C25 C24 123.6(3) . .
C26 C25 C24 127.1(3) . .
C46 C25 Sc1 75.96(18) . .
C26 C25 Sc1 61.99(16) . .
C24 C25 Sc1 118.86(19) . .
C25 C26 C27 107.8(3) . .
C25 C26 C10 117.5(3) . .
C27 C26 C10 123.0(3) . .
C25 C26 Sc1 85.20(18) . .
C27 C26 Sc1 67.16(16) . .
C10 C26 Sc1 83.58(17) . .
C47 C27 C28 116.8(3) . .
C47 C27 C26 107.4(3) . .
C28 C27 C26 118.0(3) . .
C47 C27 Sc1 78.71(18) . .
C28 C27 Sc1 73.38(17) . .
C26 C27 Sc1 75.38(17) . .
C29 C28 C50 107.5(3) . .
C29 C28 C27 119.1(3) . .
C50 C28 C27 118.6(3) . .
C29 C28 Sc1 79.74(18) . .
C50 C28 Sc1 83.48(19) . .
C27 C28 Sc1 69.06(17) . .
C28 C29 C11 124.1(3) . .
C28 C29 C30 107.7(3) . .
C11 C29 C30 119.4(3) . .
C28 C29 Sc1 65.36(17) . .
C11 C29 Sc1 81.70(18) . .
C30 C29 Sc1 94.8(2) . .
C31 C30 C51 121.8(3) . .
C31 C30 C29 121.6(3) . .
C51 C30 C29 107.9(3) . .
C13 C31 C30 118.9(3) . .
C13 C31 C32 117.8(3) . .
C30 C31 C32 116.6(3) . .
C53 C32 C31 121.7(3) . .
C53 C32 C33 108.6(3) . .
C31 C32 C33 122.3(3) . .
C53 C32 Sc2 74.93(19) . .
C31 C32 Sc2 106.0(2) . .
C33 C32 Sc2 60.28(17) . .
C34 C33 C32 107.6(3) . .
C34 C33 C15 124.3(3) . .
C32 C33 C15 118.3(3) . .
C34 C33 Sc2 65.02(18) . .
C32 C33 Sc2 88.5(2) . .
C15 C33 Sc2 85.8(2) . .
C35 C34 C33 117.9(3) . .
C35 C34 C54 118.4(3) . .
C33 C34 C54 107.1(3) . .
C35 C34 Sc2 71.79(18) . .
C33 C34 Sc2 79.25(18) . .
C54 C34 Sc2 78.29(18) . .
C34 C35 C36 118.9(3) . .
C34 C35 C57 118.1(3) . .
C36 C35 C57 107.1(3) . .
C34 C35 Sc2 70.93(18) . .
C36 C35 Sc2 80.13(18) . .
C57 C35 Sc2 79.23(19) . .
C37 C36 C35 108.2(3) . .
C37 C36 C16 119.2(3) . .
C35 C36 C16 123.6(3) . .
C37 C36 Sc2 90.8(2) . .
C35 C36 Sc2 64.51(17) . .
C16 C36 Sc2 85.28(19) . .
C58 C37 C36 108.7(3) . .
C58 C37 C38 121.0(3) . .
C36 C37 C38 122.2(3) . .
C58 C37 Sc2 75.28(18) . .
C36 C37 Sc2 59.19(17) . .
C38 C37 Sc2 105.8(2) . .
C18 C38 C39 118.1(3) . .
C18 C38 C37 118.0(4) . .
C39 C38 C37 117.3(3) . .
C38 C39 C60 121.3(3) . .
C38 C39 C40 123.0(3) . .
C60 C39 C40 107.5(3) . .
C41 C40 C39 108.6(3) . .
C41 C40 C20 124.3(3) . .
C39 C40 C20 118.1(4) . .
C41 C40 Sc3 65.48(18) . .
C39 C40 Sc3 94.6(2) . .
C20 C40 Sc3 81.58(18) . .
C42 C41 C40 118.7(3) . .
C42 C41 C61 119.4(4) . .
C40 C41 C61 107.3(3) . .
C42 C41 Sc3 69.18(18) . .
C40 C41 Sc3 79.5(2) . .
C61 C41 Sc3 83.9(2) . .
C41 C42 C43 116.8(3) . .
C41 C42 C22 118.7(3) . .
C43 C42 C22 106.8(3) . .
C41 C42 Sc3 73.64(19) . .
C43 C42 Sc3 78.32(19) . .
C22 C42 Sc3 75.59(19) . .
C44 C43 C42 107.7(3) . .
C44 C43 C63 117.7(3) . .
C42 C43 C63 125.1(3) . .
C44 C43 Sc3 84.23(19) . .
C42 C43 Sc3 65.19(18) . .
C63 C43 Sc3 89.6(2) . .
C23 C44 C45 122.5(3) . .
C23 C44 C43 109.3(3) . .
C45 C44 C43 122.8(3) . .
C23 C44 Sc3 73.25(18) . .
C45 C44 Sc3 108.7(2) . .
C43 C44 Sc3 63.22(18) . .
C65 C45 C46 118.1(3) . .
C65 C45 C44 118.1(3) . .
C46 C45 C44 115.4(3) . .
C25 C46 C45 122.0(3) . .
C25 C46 C47 108.7(3) . .
C45 C46 C47 123.6(3) . .
C25 C46 Sc1 72.92(18) . .
C45 C46 Sc1 108.2(2) . .
C47 C46 Sc1 63.23(17) . .
C27 C47 C46 107.5(3) . .
C27 C47 C48 125.7(3) . .
C46 C47 C48 117.0(3) . .
C27 C47 Sc1 65.28(17) . .
C46 C47 Sc1 84.07(18) . .
C48 C47 Sc1 89.29(19) . .
C66 C48 C47 118.0(3) . .
C66 C48 C49 119.1(3) . .
C47 C48 C49 116.4(3) . .
C66 C48 Sc1 109.0(2) . .
C47 C48 Sc1 59.18(17) . .
C49 C48 Sc1 77.62(19) . .
C69 C49 C50 116.8(3) . .
C69 C49 C48 118.7(3) . .
C50 C49 C48 118.0(3) . .
C69 C49 Sc1 111.8(2) . .
C50 C49 Sc1 63.12(17) . .
C48 C49 Sc1 72.34(18) . .
C51 C50 C49 119.8(3) . .
C51 C50 C28 108.3(3) . .
C49 C50 C28 124.3(3) . .
C51 C50 Sc1 94.21(19) . .
C49 C50 Sc1 86.71(19) . .
C28 C50 Sc1 62.32(16) . .
C30 C51 C52 120.8(3) . .
C30 C51 C50 108.0(3) . .
C52 C51 C50 122.0(3) . .
C70 C52 C53 117.8(3) . .
C70 C52 C51 117.8(3) . .
C53 C52 C51 117.6(3) . .
C32 C53 C52 121.5(3) . .
C32 C53 C54 108.4(3) . .
C52 C53 C54 123.0(3) . .
C32 C53 Sc2 75.86(19) . .
C52 C53 Sc2 106.0(2) . .
C54 C53 Sc2 59.92(16) . .
C55 C54 C53 118.0(3) . .
C55 C54 C34 124.0(3) . .
C53 C54 C34 107.9(3) . .
C55 C54 Sc2 84.47(19) . .
C53 C54 Sc2 88.82(19) . .
C34 C54 Sc2 65.61(17) . .
C71 C55 C54 118.2(3) . .
C71 C55 C56 117.4(3) . .
C54 C55 C56 118.0(3) . .
C71 C55 Sc2 108.9(2) . .
C54 C55 Sc2 63.39(17) . .
C56 C55 Sc2 74.81(18) . .
C74 C56 C57 117.6(3) . .
C74 C56 C55 119.3(3) . .
C57 C56 C55 117.2(3) . .
C74 C56 Sc2 110.1(2) . .
C57 C56 Sc2 63.92(18) . .
C55 C56 Sc2 73.44(18) . .
C56 C57 C35 124.2(3) . .
C56 C57 C58 117.9(3) . .
C35 C57 C58 108.2(3) . .
C56 C57 Sc2 83.85(19) . .
C35 C57 Sc2 65.08(17) . .
C58 C57 Sc2 90.87(19) . .
C59 C58 C37 121.7(3) . .
C59 C58 C57 123.2(3) . .
C37 C58 C57 107.4(3) . .
C59 C58 Sc2 106.0(2) . .
C37 C58 Sc2 75.70(19) . .
C57 C58 Sc2 58.64(17) . .
C75 C59 C58 118.0(3) . .
C75 C59 C60 118.0(4) . .
C58 C59 C60 117.2(3) . .
C39 C60 C61 108.3(3) . .
C39 C60 C59 121.4(4) . .
C61 C60 C59 121.5(4) . .
C62 C61 C60 119.8(3) . .
C62 C61 C41 124.2(3) . .
C60 C61 C41 107.8(4) . .
C62 C61 Sc3 86.8(2) . .
C60 C61 Sc3 93.3(2) . .
C41 C61 Sc3 62.01(17) . .
C61 C62 C76 117.3(3) . .
C61 C62 C63 117.7(3) . .
C76 C62 C63 118.3(3) . .
C61 C62 Sc3 63.17(18) . .
C76 C62 Sc3 111.8(2) . .
C63 C62 Sc3 72.08(19) . .
C64 C63 C43 118.0(3) . .
C64 C63 C62 119.2(3) . .
C43 C63 C62 116.6(3) . .
C64 C63 Sc3 110.0(2) . .
C43 C63 Sc3 58.95(18) . .
C62 C63 Sc3 77.7(2) . .
C63 C64 C78 121.5(3) . .
C63 C64 C65 121.6(3) . .
C78 C64 C65 105.9(3) . .
C45 C65 C66 119.9(3) . .
C45 C65 C64 120.3(3) . .
C66 C65 C64 109.0(3) . .
C48 C66 C67 120.9(3) . .
C48 C66 C65 122.2(3) . .
C67 C66 C65 106.9(3) . .
C68 C67 C78 120.5(3) . .
C68 C67 C66 120.3(4) . .
C78 C67 C66 108.6(3) . .
C67 C68 C69 120.5(3) . .
C67 C68 C72 119.8(4) . .
C69 C68 C72 108.0(3) . .
C49 C69 C68 120.5(3) . .
C49 C69 C70 121.3(3) . .
C68 C69 C70 108.0(3) . .
C52 C70 C69 121.3(3) . .
C52 C70 C71 121.1(3) . .
C69 C70 C71 107.2(3) . .
C72 C71 C55 121.5(3) . .
C72 C71 C70 108.7(3) . .
C55 C71 C70 120.7(3) . .
C73 C72 C71 121.0(3) . .
C73 C72 C68 119.8(3) . .
C71 C72 C68 107.9(3) . .
C72 C73 C74 119.8(3) . .
C72 C73 C77 120.4(3) . .
C74 C73 C77 108.2(3) . .
C73 C74 C56 121.0(3) . .
C73 C74 C75 107.5(3) . .
C56 C74 C75 122.0(3) . .
C59 C75 C76 120.8(3) . .
C59 C75 C74 120.1(3) . .
C76 C75 C74 108.0(3) . .
C77 C76 C75 107.8(3) . .
C77 C76 C62 120.8(3) . .
C75 C76 C62 121.6(4) . .
C78 C77 C76 121.0(3) . .
C78 C77 C73 119.6(4) . .
C76 C77 C73 108.4(3) . .
C77 C78 C67 119.9(3) . .
C77 C78 C64 119.1(4) . .
C67 C78 C64 109.6(3) . .
C80 N2 C79 101.8(2) . .
C80 N2 C81 117.0(2) . .
C79 N2 C81 117.4(2) . .
N2 C79 C8 101.9(2) . .
N2 C80 C24 101.5(2) . .
N2 C81 C94 108.8(2) . .
N2 C81 C88 108.9(2) . .
C94 C81 C88 114.6(3) . .
N2 C81 C82 108.6(2) . .
C94 C81 C82 102.9(2) . .
C88 C81 C82 112.7(3) . .
C83 C82 C87 118.4(3) . .
C83 C82 C81 121.4(3) . .
C87 C82 C81 119.7(3) . .
C84 C83 C82 120.4(3) . .
C85 C84 C83 120.9(3) . .
C86 C85 C84 119.0(3) . .
C87 C86 C85 120.3(3) . .
C86 C87 C82 121.0(3) . .
C89 C88 C93 117.7(3) . .
C89 C88 C81 120.4(3) . .
C93 C88 C81 121.1(3) . .
C90 C89 C88 120.9(3) . .
C91 C90 C89 120.3(3) . .
C90 C91 C92 119.8(3) . .
C93 C92 C91 119.9(3) . .
C92 C93 C88 121.3(3) . .
C99 C94 C95 117.3(3) . .
C99 C94 C81 120.6(3) . .
C95 C94 C81 121.5(3) . .
C96 C95 C94 121.8(3) . .
C95 C96 C97 120.2(3) . .
C96 C97 C98 119.2(4) . .
C99 C98 C97 120.2(4) . .
C98 C99 C94 121.3(3) . .
C102 C100 C101 119.1(3) 2_756 .
C102 C101 C100 120.5(3) . .
C101 C102 C100 120.3(3) . 2_756
C104 C103 C108 118.9(5) . .
C103 C104 C105 120.0(5) . .
C106 C105 C104 119.1(5) . .
C105 C106 C107 120.4(6) . .
C108 C107 C106 121.9(6) . .
C107 C108 C103 119.5(5) . .
C110 C109 C114 120.0 . .
C111 C110 C109 120.0 . .
C110 C111 C112 120.0 . .
C113 C112 C111 120.0 . .
C112 C113 C114 120.0 . .
C113 C114 C109 120.0 . .
C116 C115 C120 120.0 . .
C115 C116 C117 120.0 . .
C118 C117 C116 120.0 . .
C117 C118 C119 120.0 . .
C120 C119 C118 120.0 . .
C119 C120 C115 120.0 . .

loop_
_geom_bond_atom_site_label_1
_geom_bond_atom_site_label_2
_geom_bond_distance
_geom_bond_site_symmetry_2
Sc1 N1 2.001(2) .
Sc1 C27 2.213(3) .
Sc1 C28 2.271(3) .
Sc1 C26 2.324(3) .
Sc1 C47 2.389(3) .
Sc1 C29 2.458(3) .
Sc1 C50 2.548(3) .
Sc1 C10 2.607(3) .
Sc1 C25 2.623(3) .
Sc1 C46 2.662(3) .
Sc1 C11 2.666(3) .
Sc1 C48 2.782(3) .
Sc2 N1 1.999(2) .
Sc2 C34 2.238(3) .
Sc2 C35 2.250(3) .
Sc2 C54 2.407(3) .
Sc2 C33 2.426(3) .
Sc2 C57 2.437(3) .
Sc2 C36 2.455(3) .
Sc2 C55 2.679(3) .
Sc2 C56 2.698(3) .
Sc2 C15 2.736(4) .
Sc2 C16 2.752(3) .
Sc2 C53 2.781(3) .
Sc3 N1 2.001(2) .
Sc3 C42 2.210(3) .
Sc3 C41 2.269(3) .
Sc3 C22 2.326(3) .
Sc3 C43 2.385(3) .
Sc3 C40 2.452(3) .
Sc3 C61 2.555(3) .
Sc3 C21 2.601(3) .
Sc3 C23 2.625(3) .
Sc3 C44 2.658(3) .
Sc3 C20 2.661(3) .
Sc3 C63 2.783(4) .
C1 C9 1.398(4) .
C1 C2 1.401(4) .
C1 C6 1.452(5) .
C2 C12 1.410(5) .
C2 C3 1.446(5) .
C3 C4 1.379(5) .
C3 C14 1.413(5) .
C4 C17 1.434(5) .
C4 C5 1.436(5) .
C5 C6 1.393(4) .
C5 C19 1.420(5) .
C6 C7 1.407(5) .
C7 C21 1.405(5) .
C7 C8 1.557(4) .
C8 C9 1.536(4) .
C8 C79 1.552(4) .
C8 C24 1.556(4) .
C9 C10 1.414(4) .
C10 C11 1.467(4) .
C10 C26 1.470(5) .
C11 C12 1.424(5) .
C11 C29 1.445(4) .
C12 C13 1.447(4) .
C13 C31 1.397(5) .
C13 C14 1.447(5) .
C14 C15 1.420(5) .
C15 C33 1.455(5) .
C15 C16 1.459(5) .
C16 C17 1.420(5) .
C16 C36 1.461(5) .
C17 C18 1.441(5) .
C18 C38 1.394(5) .
C18 C19 1.439(5) .
C19 C20 1.426(5) .
C20 C40 1.452(5) .
C20 C21 1.476(4) .
C21 C22 1.460(5) .
C22 C23 1.440(4) .
C22 C42 1.459(5) .
C23 C44 1.408(4) .
C23 C24 1.506(4) .
C24 C25 1.511(4) .
C24 C80 1.562(4) .
C25 C46 1.418(5) .
C25 C26 1.426(4) .
C26 C27 1.461(4) .
C27 C47 1.432(5) .
C27 C28 1.444(4) .
C28 C29 1.429(5) .
C28 C50 1.441(4) .
C29 C30 1.452(4) .
C30 C31 1.421(5) .
C30 C51 1.427(5) .
C31 C32 1.441(5) .
C32 C53 1.405(5) .
C32 C33 1.450(5) .
C33 C34 1.442(5) .
C34 C35 1.435(5) .
C34 C54 1.448(5) .
C35 C36 1.442(5) .
C35 C57 1.447(5) .
C36 C37 1.432(5) .
C37 C58 1.431(5) .
C37 C38 1.436(5) .
C38 C39 1.424(5) .
C39 C60 1.426(5) .
C39 C40 1.442(5) .
C40 C41 1.429(5) .
C41 C42 1.429(5) .
C41 C61 1.442(5) .
C42 C43 1.448(5) .
C43 C44 1.437(5) .
C43 C63 1.454(5) .
C44 C45 1.434(5) .
C45 C65 1.391(5) .
C45 C46 1.431(5) .
C46 C47 1.446(5) .
C47 C48 1.455(5) .
C48 C66 1.420(5) .
C48 C49 1.462(5) .
C49 C69 1.431(5) .
C49 C50 1.435(5) .
C50 C51 1.432(5) .
C51 C52 1.427(5) .
C52 C70 1.384(5) .
C52 C53 1.423(5) .
C53 C54 1.443(5) .
C54 C55 1.432(5) .
C55 C71 1.427(5) .
C55 C56 1.471(5) .
C56 C74 1.422(5) .
C56 C57 1.447(5) .
C57 C58 1.448(5) .
C58 C59 1.415(5) .
C59 C75 1.405(5) .
C59 C60 1.439(5) .
C60 C61 1.439(5) .
C61 C62 1.435(5) .
C62 C76 1.437(5) .
C62 C63 1.471(5) .
C63 C64 1.411(5) .
C64 C78 1.440(5) .
C64 C65 1.455(5) .
C65 C66 1.454(5) .
C66 C67 1.433(5) .
C67 C68 1.389(5) .
C67 C78 1.429(5) .
C68 C69 1.435(5) .
C68 C72 1.447(5) .
C69 C70 1.437(5) .
C70 C71 1.452(5) .
C71 C72 1.413(5) .
C72 C73 1.391(5) .
C73 C74 1.421(5) .
C73 C77 1.436(5) .
C74 C75 1.445(5) .
C75 C76 1.432(5) .
C76 C77 1.420(5) .
C77 C78 1.410(5) .
N2 C80 1.458(4) .
N2 C79 1.461(4) .
N2 C81 1.490(4) .
C81 C94 1.527(4) .
C81 C88 1.529(4) .
C81 C82 1.542(4) .
C82 C83 1.385(4) .
C82 C87 1.395(4) .
C83 C84 1.383(4) .
C84 C85 1.382(4) .
C85 C86 1.382(5) .
C86 C87 1.380(4) .
C88 C89 1.397(4) .
C88 C93 1.400(4) .
C89 C90 1.392(4) .
C90 C91 1.375(5) .
C91 C92 1.390(5) .
C92 C93 1.384(4) .
C94 C99 1.395(4) .
C94 C95 1.405(4) .
C95 C96 1.371(5) .
C96 C97 1.390(5) .
C97 C98 1.395(5) .
C98 C99 1.384(5) .
C100 C102 1.391(4) 2_756
C100 C101 1.396(5) .
C101 C102 1.375(5) .
C102 C100 1.391(4) 2_756
C103 C104 1.357(6) .
C103 C108 1.389(7) .
C104 C105 1.409(7) .
C105 C106 1.305(7) .
C106 C107 1.381(7) .
C107 C108 1.308(7) .
C109 C110 1.3900 .
C109 C114 1.3900 .
C110 C111 1.3900 .
C111 C112 1.3900 .
C112 C113 1.3900 .
C113 C114 1.3900 .
C115 C116 1.3900 .
C115 C120 1.3900 .
C116 C117 1.3900 .
C117 C118 1.3900 .
C118 C119 1.3900 .
C119 C120 1.3900 .
